data_8105583
loop_
_publ_author_name
'Jien, Yang'
'Songhua, Chen'

_publ_section_title
;
 Crystal structure of
 2-(4-(dimethylamino)phenyl)-10-methylacridin-9(10H)-one, C22H20N2O
;
_journal_issue 1
_journal_name_full 'Zeitschrift f\"ur Kristallographie - New Crystal Structures'
_journal_page_first 187
_journal_page_last 188
_journal_paper_doi 10.1515/ncrs-2018-0310
_journal_volume 234
_journal_year 2018
_chemical_formula_sum 'C22 H20 N2 O'
_chemical_formula_weight 328.40
_space_group_crystal_system monoclinic
_space_group_IT_number 14
_space_group_name_Hall '-P 2yn'
_space_group_name_H-M_alt 'P 1 21/n 1'
_atom_sites_solution_hydrogens geom
_audit_creation_method SHELXL-2018/3
_cell_angle_alpha 90
_cell_angle_beta 93.538(5)
_cell_angle_gamma 90
_cell_formula_units_Z 4
_cell_length_a 8.316(2)
_cell_length_b 9.247(2)
_cell_length_c 20.908(5)
_cell_measurement_temperature 173(2)
_cell_volume 1604.7(6)
_computing_cell_refinement 'CrystalClear [8]'
_computing_data_collection 'CrystalClear [8]'
_computing_data_reduction 'CrystalClear [8]'
_computing_molecular_graphics 'Olex2 ver 1.1'
_computing_publication_material 'SHELXL-2018/3 [10]'
_computing_structure_refinement SHELXL-2018/3[10]
_computing_structure_solution 'SHELXS-97 [9]'
_diffrn_ambient_temperature 173(2)
_diffrn_measured_fraction_theta_full 0.998
_diffrn_measured_fraction_theta_max 0.998
_diffrn_measurement_device_type 'Saturn724+ CCD'
_diffrn_measurement_method '\w scans at fixed \c = 45\%'
_diffrn_radiation_type MoK\a
_diffrn_radiation_wavelength 0.71073
_diffrn_reflns_av_R_equivalents 0.0425
_diffrn_reflns_av_unetI/netI 0.0368
_diffrn_reflns_Laue_measured_fraction_full 0.998
_diffrn_reflns_Laue_measured_fraction_max 0.998
_diffrn_reflns_limit_h_max 9
_diffrn_reflns_limit_h_min -9
_diffrn_reflns_limit_k_max 10
_diffrn_reflns_limit_k_min -10
_diffrn_reflns_limit_l_max 24
_diffrn_reflns_limit_l_min -23
_diffrn_reflns_number 9902
_diffrn_reflns_point_group_measured_fraction_full 0.998
_diffrn_reflns_point_group_measured_fraction_max 0.998
_diffrn_reflns_theta_full 24.999
_diffrn_reflns_theta_max 24.999
_diffrn_reflns_theta_min 2.584
_diffrn_source 'sealed tube'
_exptl_absorpt_coefficient_mu 0.084
_exptl_absorpt_correction_type multi-scan
_exptl_absorpt_process_details CrystalClear
_exptl_crystal_colour yellow
_exptl_crystal_density_diffrn 1.359
_exptl_crystal_density_method 'not measured'
_exptl_crystal_description rod
_exptl_crystal_F_000 696
_exptl_crystal_size_max 0.270
_exptl_crystal_size_mid 0.270
_exptl_crystal_size_min 0.160
_refine_diff_density_max 0.217
_refine_diff_density_min -0.196
_refine_diff_density_rms 0.049
_refine_ls_extinction_coef .
_refine_ls_extinction_method none
_refine_ls_goodness_of_fit_ref 1.216
_refine_ls_hydrogen_treatment constr
_refine_ls_matrix_type full
_refine_ls_number_parameters 229
_refine_ls_number_reflns 2816
_refine_ls_number_restraints 0
_refine_ls_restrained_S_all 1.216
_refine_ls_R_factor_all 0.0669
_refine_ls_R_factor_gt 0.0618
_refine_ls_shift/su_max 0.000
_refine_ls_shift/su_mean 0.000
_refine_ls_structure_factor_coef Fsqd
_refine_ls_weighting_details 'w=1/[\s^2^(Fo^2^)+(0.0589P)^2^+0.6619P] where P=(Fo^2^+2Fc^2^)/3'
_refine_ls_weighting_scheme calc
_refine_ls_wR_factor_gt 0.1494
_refine_ls_wR_factor_ref 0.1527
_reflns_Friedel_coverage 0.000
_reflns_Friedel_fraction_full .
_reflns_Friedel_fraction_max .
_reflns_number_gt 2624
_reflns_number_total 2816
_reflns_threshold_expression 'I > 2\s(I)'
_cod_data_source_file suppl_ncrs-2018-0310_suppl.cif
_cod_data_source_block sa1788
_cod_original_cell_volume 1604.7(7)
_cod_original_sg_symbol_H-M 'P 21/n'
_cod_database_code 8105583
_shelx_shelxl_version_number 2018/3
_shelx_space_group_comment
;
The symmetry employed for this shelxl refinement is uniquely defined
by the following loop, which should always be used as a source of
symmetry information in preference to the above space-group names.
They are only intended as comments.
;
_shelx_estimated_absorpt_t_min 0.978
_shelx_estimated_absorpt_t_max 0.987

loop_
_space_group_symop_operation_xyz
'x, y, z'
'-x+1/2, y+1/2, -z+1/2'
'-x, -y, -z'
'x-1/2, -y-1/2, z-1/2'

loop_
_atom_site_label
_atom_site_type_symbol
_atom_site_fract_x
_atom_site_fract_y
_atom_site_fract_z
_atom_site_U_iso_or_equiv
_atom_site_adp_type
_atom_site_occupancy
_atom_site_site_symmetry_order
_atom_site_calc_flag
_atom_site_refinement_flags_posn
_atom_site_refinement_flags_adp
_atom_site_refinement_flags_occupancy
_atom_site_disorder_assembly
_atom_site_disorder_group
O1 O 0.27602(19) 0.18905(18) 0.05131(8) 0.0458(5) Uani 1 1 d . . . . .
N1 N 0.6039(2) 0.51239(18) 0.09521(8) 0.0289(4) Uani 1 1 d . . . . .
N2 N -0.3893(2) 0.4571(2) 0.33768(9) 0.0368(5) Uani 1 1 d . . . . .
C1 C 0.5296(2) 0.2943(2) 0.03534(10) 0.0284(5) Uani 1 1 d . . . . .
C2 C 0.5679(3) 0.1896(2) -0.00961(10) 0.0331(5) Uani 1 1 d . . . . .
H2 H 0.491642 0.116170 -0.021111 0.040 Uiso 1 1 calc R U . . .
C3 C 0.7129(3) 0.1905(2) -0.03744(12) 0.0397(6) Uani 1 1 d . . . . .
H3 H 0.737020 0.119072 -0.068082 0.048 Uiso 1 1 calc R U . . .
C4 C 0.8239(3) 0.2981(3) -0.01990(12) 0.0433(6) Uani 1 1 d . . . . .
H4 H 0.925641 0.297997 -0.038193 0.052 Uiso 1 1 calc R U . . .
C5 C 0.7903(3) 0.4045(2) 0.02316(11) 0.0369(5) Uani 1 1 d . . . . .
H5 H 0.867842 0.477560 0.033671 0.044 Uiso 1 1 calc R U . . .
C6 C 0.6408(2) 0.4056(2) 0.05188(10) 0.0284(5) Uani 1 1 d . . . . .
C7 C 0.4642(2) 0.5036(2) 0.12823(9) 0.0266(5) Uani 1 1 d . . . . .
C8 C 0.3517(2) 0.3921(2) 0.11535(10) 0.0264(5) Uani 1 1 d . . . . .
C9 C 0.3768(2) 0.2843(2) 0.06611(10) 0.0300(5) Uani 1 1 d . . . . .
C10 C 0.4302(2) 0.6051(2) 0.17607(10) 0.0307(5) Uani 1 1 d . . . . .
H10 H 0.503118 0.682343 0.185610 0.037 Uiso 1 1 calc R U . . .
C11 C 0.2930(2) 0.5932(2) 0.20888(10) 0.0306(5) Uani 1 1 d . . . . .
H11 H 0.273100 0.663691 0.240507 0.037 Uiso 1 1 calc R U . . .
C12 C 0.1803(2) 0.4810(2) 0.19766(10) 0.0271(5) Uani 1 1 d . . . . .
C13 C 0.2131(2) 0.3831(2) 0.15025(10) 0.0279(5) Uani 1 1 d . . . . .
H13 H 0.139008 0.306737 0.140898 0.033 Uiso 1 1 calc R U . . .
C14 C 0.0358(2) 0.4683(2) 0.23560(10) 0.0272(5) Uani 1 1 d . . . . .
C15 C 0.0275(2) 0.5330(2) 0.29572(10) 0.0314(5) Uani 1 1 d . . . . .
H15 H 0.119273 0.583131 0.313630 0.038 Uiso 1 1 calc R U . . .
C16 C -0.1090(3) 0.5271(2) 0.33017(10) 0.0318(5) Uani 1 1 d . . . . .
H16 H -0.108455 0.571924 0.371058 0.038 Uiso 1 1 calc R U . . .
C17 C -0.2490(2) 0.4553(2) 0.30546(10) 0.0295(5) Uani 1 1 d . . . . .
C18 C -0.2384(2) 0.3827(2) 0.24710(11) 0.0319(5) Uani 1 1 d . . . . .
H18 H -0.327528 0.327341 0.230334 0.038 Uiso 1 1 calc R U . . .
C19 C -0.1005(2) 0.3901(2) 0.21332(10) 0.0299(5) Uani 1 1 d . . . . .
H19 H -0.098377 0.340266 0.173642 0.036 Uiso 1 1 calc R U . . .
C20 C 0.7136(3) 0.6347(2) 0.10633(12) 0.0378(6) Uani 1 1 d . . . . .
H20B H 0.653322 0.718228 0.121003 0.057 Uiso 1 1 calc R U . . .
H20A H 0.762915 0.659288 0.066367 0.057 Uiso 1 1 calc R U . . .
H20C H 0.797997 0.608639 0.139081 0.057 Uiso 1 1 calc R U . . .
C21 C -0.5216(3) 0.3618(3) 0.31858(11) 0.0382(6) Uani 1 1 d . . . . .
H21A H -0.539146 0.362829 0.271797 0.057 Uiso 1 1 calc R U . . .
H21C H -0.619501 0.394767 0.337953 0.057 Uiso 1 1 calc R U . . .
H21B H -0.495837 0.263207 0.333040 0.057 Uiso 1 1 calc R U . . .
C22 C -0.3912(3) 0.5206(3) 0.40119(11) 0.0406(6) Uani 1 1 d . . . . .
H22A H -0.330894 0.458493 0.432166 0.061 Uiso 1 1 calc R U . . .
H22C H -0.502764 0.529550 0.413253 0.061 Uiso 1 1 calc R U . . .
H22B H -0.341168 0.616538 0.400992 0.061 Uiso 1 1 calc R U . . .

loop_
_atom_site_aniso_label
_atom_site_aniso_U_11
_atom_site_aniso_U_22
_atom_site_aniso_U_33
_atom_site_aniso_U_23
_atom_site_aniso_U_13
_atom_site_aniso_U_12
O1 0.0433(9) 0.0433(10) 0.0524(11) -0.0198(8) 0.0156(8) -0.0173(8)
N1 0.0284(9) 0.0287(9) 0.0299(10) -0.0010(7) 0.0032(7) -0.0043(7)
N2 0.0292(10) 0.0473(11) 0.0347(11) -0.0057(9) 0.0079(8) -0.0041(8)
C1 0.0310(11) 0.0257(11) 0.0284(12) 0.0032(9) 0.0015(9) 0.0004(9)
C2 0.0401(12) 0.0270(11) 0.0322(12) 0.0008(9) 0.0033(9) 0.0002(9)
C3 0.0453(13) 0.0357(13) 0.0395(14) -0.0021(11) 0.0132(10) 0.0043(10)
C4 0.0423(13) 0.0420(14) 0.0474(15) 0.0010(11) 0.0185(11) -0.0001(11)
C5 0.0329(12) 0.0343(12) 0.0446(14) 0.0010(11) 0.0099(10) -0.0036(10)
C6 0.0305(11) 0.0287(11) 0.0258(11) 0.0042(9) 0.0019(8) 0.0029(9)
C7 0.0275(10) 0.0273(10) 0.0249(11) 0.0026(9) 0.0002(8) -0.0005(8)
C8 0.0271(10) 0.0250(10) 0.0269(11) 0.0023(8) 0.0003(8) 0.0011(8)
C9 0.0320(11) 0.0279(11) 0.0300(12) -0.0014(9) 0.0014(9) -0.0036(9)
C10 0.0287(11) 0.0277(11) 0.0355(12) -0.0020(9) -0.0010(9) -0.0043(9)
C11 0.0318(11) 0.0293(11) 0.0309(12) -0.0043(9) 0.0030(9) 0.0002(9)
C12 0.0263(10) 0.0281(11) 0.0267(11) 0.0026(9) -0.0004(8) 0.0022(8)
C13 0.0279(11) 0.0256(10) 0.0298(11) 0.0012(9) -0.0009(8) -0.0012(8)
C14 0.0266(10) 0.0281(11) 0.0270(11) 0.0020(9) 0.0010(8) 0.0023(8)
C15 0.0296(11) 0.0323(11) 0.0321(12) -0.0037(9) 0.0006(9) -0.0036(9)
C16 0.0354(11) 0.0341(12) 0.0260(11) -0.0046(9) 0.0034(9) -0.0015(9)
C17 0.0293(11) 0.0288(11) 0.0305(12) 0.0040(9) 0.0018(9) 0.0010(8)
C18 0.0270(11) 0.0373(12) 0.0308(11) 0.0009(10) -0.0034(8) -0.0037(9)
C19 0.0295(11) 0.0339(12) 0.0262(11) -0.0011(9) 0.0006(8) 0.0013(9)
C20 0.0345(12) 0.0359(12) 0.0436(14) -0.0045(10) 0.0070(10) -0.0094(10)
C21 0.0274(11) 0.0457(13) 0.0412(14) 0.0055(11) 0.0007(9) -0.0028(10)
C22 0.0374(12) 0.0449(14) 0.0406(14) -0.0046(11) 0.0108(10) 0.0006(10)

loop_
_atom_type_symbol
_atom_type_description
_atom_type_scat_dispersion_real
_atom_type_scat_dispersion_imag
_atom_type_scat_source
C C 0.0033 0.0016 'International Tables Vol C Tables 4.2.6.8 and 6.1.1.4'
H H 0.0000 0.0000 'International Tables Vol C Tables 4.2.6.8 and 6.1.1.4'
N N 0.0061 0.0033 'International Tables Vol C Tables 4.2.6.8 and 6.1.1.4'
O O 0.0106 0.0060 'International Tables Vol C Tables 4.2.6.8 and 6.1.1.4'

loop_
_geom_angle_atom_site_label_1
_geom_angle_atom_site_label_2
_geom_angle_atom_site_label_3
_geom_angle
_geom_angle_site_symmetry_1
_geom_angle_site_symmetry_3
C6 N1 C7 120.53(17) . .
C6 N1 C20 119.59(17) . .
C7 N1 C20 119.89(17) . .
C17 N2 C21 120.53(18) . .
C17 N2 C22 120.51(18) . .
C21 N2 C22 116.58(18) . .
C2 C1 C6 119.69(19) . .
C2 C1 C9 119.50(19) . .
C6 C1 C9 120.78(18) . .
C3 C2 C1 121.6(2) . .
C3 C2 H2 119.2 . .
C1 C2 H2 119.2 . .
C2 C3 C4 118.6(2) . .
C2 C3 H3 120.7 . .
C4 C3 H3 120.7 . .
C5 C4 C3 121.8(2) . .
C5 C4 H4 119.1 . .
C3 C4 H4 119.1 . .
C4 C5 C6 120.2(2) . .
C4 C5 H5 119.9 . .
C6 C5 H5 119.9 . .
N1 C6 C1 120.72(18) . .
N1 C6 C5 121.20(19) . .
C1 C6 C5 118.08(19) . .
N1 C7 C8 120.94(18) . .
N1 C7 C10 121.51(18) . .
C8 C7 C10 117.55(19) . .
C13 C8 C7 120.08(19) . .
C13 C8 C9 119.00(18) . .
C7 C8 C9 120.92(18) . .
O1 C9 C8 122.50(19) . .
O1 C9 C1 121.76(19) . .
C8 C9 C1 115.74(18) . .
C11 C10 C7 120.65(19) . .
C11 C10 H10 119.7 . .
C7 C10 H10 119.7 . .
C10 C11 C12 122.76(19) . .
C10 C11 H11 118.6 . .
C12 C11 H11 118.6 . .
C13 C12 C11 116.32(19) . .
C13 C12 C14 122.27(18) . .
C11 C12 C14 121.41(18) . .
C12 C13 C8 122.62(19) . .
C12 C13 H13 118.7 . .
C8 C13 H13 118.7 . .
C15 C14 C19 115.85(19) . .
C15 C14 C12 122.25(18) . .
C19 C14 C12 121.90(19) . .
C16 C15 C14 122.66(19) . .
C16 C15 H15 118.7 . .
C14 C15 H15 118.7 . .
C15 C16 C17 120.9(2) . .
C15 C16 H16 119.5 . .
C17 C16 H16 119.5 . .
N2 C17 C18 122.10(19) . .
N2 C17 C16 121.19(19) . .
C18 C17 C16 116.71(19) . .
C19 C18 C17 121.33(19) . .
C19 C18 H18 119.3 . .
C17 C18 H18 119.3 . .
C18 C19 C14 122.3(2) . .
C18 C19 H19 118.8 . .
C14 C19 H19 118.8 . .
N1 C20 H20B 109.5 . .
N1 C20 H20A 109.5 . .
H20B C20 H20A 109.5 . .
N1 C20 H20C 109.5 . .
H20B C20 H20C 109.5 . .
H20A C20 H20C 109.5 . .
N2 C21 H21A 109.5 . .
N2 C21 H21C 109.5 . .
H21A C21 H21C 109.5 . .
N2 C21 H21B 109.5 . .
H21A C21 H21B 109.5 . .
H21C C21 H21B 109.5 . .
N2 C22 H22A 109.5 . .
N2 C22 H22C 109.5 . .
H22A C22 H22C 109.5 . .
N2 C22 H22B 109.5 . .
H22A C22 H22B 109.5 . .
H22C C22 H22B 109.5 . .

loop_
_geom_bond_atom_site_label_1
_geom_bond_atom_site_label_2
_geom_bond_distance
_geom_bond_site_symmetry_2
O1 C9 1.242(2) .
N1 C6 1.387(3) .
N1 C7 1.390(3) .
N1 C20 1.463(3) .
N2 C17 1.382(3) .
N2 C21 1.447(3) .
N2 C22 1.453(3) .
C1 C2 1.400(3) .
C1 C6 1.413(3) .
C1 C9 1.462(3) .
C2 C3 1.370(3) .
C2 H2 0.9500 .
C3 C4 1.391(3) .
C3 H3 0.9500 .
C4 C5 1.374(3) .
C4 H4 0.9500 .
C5 C6 1.414(3) .
C5 H5 0.9500 .
C7 C8 1.407(3) .
C7 C10 1.413(3) .
C8 C13 1.404(3) .
C8 C9 1.457(3) .
C10 C11 1.372(3) .
C10 H10 0.9500 .
C11 C12 1.408(3) .
C11 H11 0.9500 .
C12 C13 1.382(3) .
C12 C14 1.485(3) .
C13 H13 0.9500 .
C14 C15 1.398(3) .
C14 C19 1.400(3) .
C15 C16 1.382(3) .
C15 H15 0.9500 .
C16 C17 1.411(3) .
C16 H16 0.9500 .
C17 C18 1.400(3) .
C18 C19 1.385(3) .
C18 H18 0.9500 .
C19 H19 0.9500 .
C20 H20B 0.9800 .
C20 H20A 0.9800 .
C20 H20C 0.9800 .
C21 H21A 0.9800 .
C21 H21C 0.9800 .
C21 H21B 0.9800 .
C22 H22A 0.9800 .
C22 H22C 0.9800 .
C22 H22B 0.9800 .

loop_
_geom_torsion_atom_site_label_1
_geom_torsion_atom_site_label_2
_geom_torsion_atom_site_label_3
_geom_torsion_atom_site_label_4
_geom_torsion
_geom_torsion_site_symmetry_1
_geom_torsion_site_symmetry_2
_geom_torsion_site_symmetry_3
_geom_torsion_site_symmetry_4
C6 C1 C2 C3 1.2(3) . . . .
C9 C1 C2 C3 -176.9(2) . . . .
C1 C2 C3 C4 0.4(3) . . . .
C2 C3 C4 C5 -1.5(4) . . . .
C3 C4 C5 C6 1.1(4) . . . .
C7 N1 C6 C1 6.8(3) . . . .
C20 N1 C6 C1 -173.50(19) . . . .
C7 N1 C6 C5 -173.03(19) . . . .
C20 N1 C6 C5 6.7(3) . . . .
C2 C1 C6 N1 178.53(19) . . . .
C9 C1 C6 N1 -3.4(3) . . . .
C2 C1 C6 C5 -1.7(3) . . . .
C9 C1 C6 C5 176.39(19) . . . .
C4 C5 C6 N1 -179.6(2) . . . .
C4 C5 C6 C1 0.5(3) . . . .
C6 N1 C7 C8 -4.4(3) . . . .
C20 N1 C7 C8 175.82(19) . . . .
C6 N1 C7 C10 175.15(18) . . . .
C20 N1 C7 C10 -4.6(3) . . . .
N1 C7 C8 C13 178.51(18) . . . .
C10 C7 C8 C13 -1.1(3) . . . .
N1 C7 C8 C9 -1.2(3) . . . .
C10 C7 C8 C9 179.15(18) . . . .
C13 C8 C9 O1 4.0(3) . . . .
C7 C8 C9 O1 -176.2(2) . . . .
C13 C8 C9 C1 -175.44(18) . . . .
C7 C8 C9 C1 4.3(3) . . . .
C2 C1 C9 O1 -3.4(3) . . . .
C6 C1 C9 O1 178.5(2) . . . .
C2 C1 C9 C8 176.02(18) . . . .
C6 C1 C9 C8 -2.0(3) . . . .
N1 C7 C10 C11 -178.91(19) . . . .
C8 C7 C10 C11 0.7(3) . . . .
C7 C10 C11 C12 0.5(3) . . . .
C10 C11 C12 C13 -1.3(3) . . . .
C10 C11 C12 C14 177.82(19) . . . .
C11 C12 C13 C8 0.9(3) . . . .
C14 C12 C13 C8 -178.24(18) . . . .
C7 C8 C13 C12 0.3(3) . . . .
C9 C8 C13 C12 -179.95(19) . . . .
C13 C12 C14 C15 158.1(2) . . . .
C11 C12 C14 C15 -21.0(3) . . . .
C13 C12 C14 C19 -21.6(3) . . . .
C11 C12 C14 C19 159.26(19) . . . .
C19 C14 C15 C16 -3.1(3) . . . .
C12 C14 C15 C16 177.1(2) . . . .
C14 C15 C16 C17 -0.6(3) . . . .
C21 N2 C17 C18 11.7(3) . . . .
C22 N2 C17 C18 173.6(2) . . . .
C21 N2 C17 C16 -168.3(2) . . . .
C22 N2 C17 C16 -6.4(3) . . . .
C15 C16 C17 N2 -175.6(2) . . . .
C15 C16 C17 C18 4.4(3) . . . .
N2 C17 C18 C19 175.6(2) . . . .
C16 C17 C18 C19 -4.4(3) . . . .
C17 C18 C19 C14 0.7(3) . . . .
C15 C14 C19 C18 3.0(3) . . . .
C12 C14 C19 C18 -177.19(19) . . . .
